data_2011848
loop_
_publ_author_name
'Belin, Renaud'
'Tillard, Monique'
'Maurel, Jean-Louis'
'Ribet, Jean-Paul'

_publ_section_title
;
 Absolute configuration of
 (+)-(<i>S</i>)-2-(5-fluoro-2-methoxy-1,4-benzodioxan-2-yl)imidazolinium
 bromide
;
_journal_issue 4
_journal_name_full 'Acta Crystallographica Section C'
_journal_page_first 483
_journal_page_last 484
_journal_paper_doi 10.1107/S0108270101000981
_journal_volume 57
_journal_year 2001
_chemical_formula_moiety 'C12 H14 F N2 O3 + , Br - '
_chemical_formula_sum 'C12 H14 Br F N2 O3'
_chemical_formula_weight 333.16
_chemical_name_systematic
;
 ?
;
_space_group_IT_number 19
_symmetry_cell_setting orthorhombic
_symmetry_space_group_name_Hall 'P 2ac 2ab'
_symmetry_space_group_name_H-M 'P 21 21 21'
_audit_creation_method SHELXL-97
_cell_angle_alpha 90.00
_cell_angle_beta 90.00
_cell_angle_gamma 90.00
_cell_formula_units_Z 4
_cell_length_a 8.220(3)
_cell_length_b 9.365(3)
_cell_length_c 17.890(3)
_cell_measurement_reflns_used 25
_cell_measurement_temperature 293(2)
_cell_measurement_theta_max 17.62
_cell_measurement_theta_min 6.05
_cell_volume 1377.2(7)
_computing_cell_refinement 'CAD-4 software'
_computing_data_collection 'CAD-4 software (Enraf-Nonius, 1989)'
_computing_data_reduction 'local program'
_computing_molecular_graphics 'ORTEP (Farrugia, 1997)'
_computing_structure_refinement 'SHELXL97 (Sheldrick, 1997)'
_computing_structure_solution 'SHELXS97 (Sheldrick, 1997)'
_diffrn_ambient_temperature 293(2)
_diffrn_measured_fraction_theta_full .999
_diffrn_measured_fraction_theta_max .999
_diffrn_measurement_device_type 'Nonius CAD 4 diffractometer'
_diffrn_measurement_method \w-\q
_diffrn_radiation_monochromator graphite
_diffrn_radiation_source 'fine-focus sealed tube'
_diffrn_radiation_type MoK\a
_diffrn_radiation_wavelength .71069
_diffrn_reflns_av_R_equivalents .0237
_diffrn_reflns_av_sigmaI/netI .0723
_diffrn_reflns_limit_h_max 10
_diffrn_reflns_limit_h_min -10
_diffrn_reflns_limit_k_max 11
_diffrn_reflns_limit_k_min -11
_diffrn_reflns_limit_l_max 22
_diffrn_reflns_limit_l_min -22
_diffrn_reflns_number 3134
_diffrn_reflns_theta_full 25.95
_diffrn_reflns_theta_max 25.95
_diffrn_reflns_theta_min 2.28
_diffrn_standards_decay_% <1
_diffrn_standards_interval_count 100
_diffrn_standards_number 3
_exptl_absorpt_coefficient_mu 3.00
_exptl_absorpt_correction_type none
_exptl_crystal_colour colourless
_exptl_crystal_density_diffrn 1.607
_exptl_crystal_density_method 'not measured'
_exptl_crystal_description needle
_exptl_crystal_F_000 672
_exptl_crystal_size_max .7
_exptl_crystal_size_mid .15
_exptl_crystal_size_min .15
_refine_diff_density_max .643
_refine_diff_density_min -.580
_refine_ls_abs_structure_details 'Flack (1983)'
_refine_ls_abs_structure_Flack .007(15)
_refine_ls_extinction_method none
_refine_ls_goodness_of_fit_ref .968
_refine_ls_hydrogen_treatment mixed
_refine_ls_matrix_type full
_refine_ls_number_parameters 178
_refine_ls_number_reflns 2689
_refine_ls_number_restraints 0
_refine_ls_restrained_S_all .968
_refine_ls_R_factor_all .0881
_refine_ls_R_factor_gt .0385
_refine_ls_shift/su_max <0.001
_refine_ls_shift/su_mean .000
_refine_ls_structure_factor_coef Fsqd
_refine_ls_weighting_details 'w=1/[\s^2^(Fo^2^)+(0.0477P)^2^] where P=(Fo^2^+2Fc^2^)/3'
_refine_ls_weighting_scheme calc
_refine_ls_wR_factor_ref .0960
_reflns_number_gt 1869
_reflns_number_total 2689
_reflns_threshold_expression I>2\s(I)
_cod_data_source_file bk1579.cif
_cod_data_source_block f14413
_cod_depositor_comments
;
The following automatic conversions were performed:

'_refine_ls_weighting_scheme' value 'calc
w=1/[\s^2^(Fo^2^)+(0.0477P)^2^] where P=(Fo^2^+2Fc^2^)/3' was changed
to 'calc'. New tag '_refine_ls_weighting_details' was created. The
value of the new tag was set to 'w=1/[\s^2^(Fo^2^)+(0.0477P)^2^]
where P=(Fo^2^+2Fc^2^)/3'.

Automatic conversion script
Id: cif_fix_values 3143 2015-03-26 13:38:13Z robertas 
;
_cod_database_code 2011848

loop_
_symmetry_equiv_pos_as_xyz
'x, y, z'
'-x+1/2, -y, z+1/2'
'-x, y+1/2, -z+1/2'
'x+1/2, -y+1/2, -z'

loop_
_atom_site_label
_atom_site_fract_x
_atom_site_fract_y
_atom_site_fract_z
_atom_site_U_iso_or_equiv
_atom_site_adp_type
_atom_site_calc_flag
_atom_site_refinement_flags
_atom_site_occupancy
_atom_site_disorder_assembly
_atom_site_disorder_group
_atom_site_type_symbol
Br 1.22657(5) .81042(6) -.15534(3) .05013(17) Uani d . 1 . . Br
N1 .5947(4) .6879(5) -.1645(3) .0509(11) Uani d . 1 . . N
N2 .8545(4) .6788(5) -.1456(3) .0509(11) Uani d . 1 . . N
C9 .7186(6) .7471(5) -.1327(2) .0379(10) Uani d . 1 . . C
O1 .5874(5) .9866(4) .02402(19) .0527(10) Uani d . 1 . . O
C7 .5868(6) .8658(5) -.0232(3) .0442(13) Uani d . 1 . . C
H7A .4785 .8526 -.0436 .053 Uiso calc R 1 . . H
H7B .6138 .7816 .0058 .053 Uiso calc R 1 . . H
C6 .7353(7) 1.0451(5) .0358(2) .0488(13) Uani d . 1 . . C
C10 .6416(6) .5599(6) -.2064(3) .0515(15) Uani d . 1 . . C
H10A .6120 .5679 -.2588 .062 Uiso calc R 1 . . H
H10B .5922 .4748 -.1856 .062 Uiso calc R 1 . . H
O2 .8661(4) .9007(3) -.05711(19) .0448(9) Uani d . 1 . . O
O3 .6586(4) .9970(4) -.12964(17) .0450(8) Uani d . 1 . . O
F .6196(6) 1.1926(5) .1267(2) .0975(13) Uani d . 1 . . F
C8 .7072(5) .8814(5) -.0866(2) .0360(10) Uani d . 1 . . C
C1 .7539(9) 1.1549(6) .0880(3) .0716(18) Uani d . 1 . . C
C12 .7661(8) 1.0357(6) -.1898(3) .0714(18) Uani d . 1 . . C
H12A .8769 1.0219 -.1743 .107 Uiso calc R 1 . . H
H12B .7494 1.1341 -.2026 .107 Uiso calc R 1 . . H
H12C .7438 .9769 -.2325 .107 Uiso calc R 1 . . H
C5 .8745(7) 1.0061(6) -.0034(3) .0439(13) Uani d . 1 . . C
C4 1.0218(8) 1.0721(6) .0076(3) .0618(16) Uani d . 1 . . C
H4 1.1131 1.0442 -.0194 .074 Uiso calc R 1 . . H
C3 1.0316(9) 1.1799(8) .0593(4) .081(2) Uani d . 1 . . C
H3 1.1312 1.2243 .0678 .098 Uiso calc R 1 . . H
C11 .8275(6) .5590(7) -.1961(4) .070(2) Uani d . 1 . . C
H11A .8642 .4700 -.1741 .084 Uiso calc R 1 . . H
H11B .8831 .5734 -.2434 .084 Uiso calc R 1 . . H
C2 .8975(11) 1.2235(7) .0987(4) .085(2) Uani d . 1 . . C
H2 .9048 1.2989 .1324 .102 Uiso calc R 1 . . H
HN1 .505(6) .712(5) -.159(3) .050 Uiso d . 1 . . H
HN2 .950(6) .710(5) -.126(3) .050 Uiso d . 1 . . H

loop_
_atom_site_aniso_label
_atom_site_aniso_U_11
_atom_site_aniso_U_22
_atom_site_aniso_U_33
_atom_site_aniso_U_12
_atom_site_aniso_U_13
_atom_site_aniso_U_23
Br .0248(2) .0728(3) .0528(3) .0026(2) .0020(2) .0062(3)
N1 .0221(18) .059(3) .071(3) .003(2) -.004(2) -.020(3)
N2 .029(2) .054(3) .070(3) .003(2) -.004(2) -.020(3)
C9 .027(2) .045(2) .042(2) .004(2) .000(2) .002(2)
O1 .054(2) .055(2) .049(2) -.0012(19) .0146(17) -.0092(19)
C7 .039(3) .051(3) .043(3) .000(2) .007(2) .002(2)
C6 .067(4) .042(3) .038(2) -.004(3) .001(3) .000(2)
C10 .036(3) .060(4) .059(4) -.004(3) -.003(2) -.009(3)
O2 .0317(18) .047(2) .056(2) -.0008(15) -.0046(15) -.0077(19)
O3 .0368(17) .051(2) .0471(19) .0068(16) .0068(15) .0095(16)
F .132(3) .091(3) .070(2) -.001(3) .033(2) -.029(3)
C8 .026(2) .043(3) .040(2) .006(2) -.002(2) .004(2)
C1 .114(6) .059(4) .042(3) -.009(4) .008(4) -.006(2)
C12 .072(4) .089(4) .054(3) .004(4) .019(3) .027(3)
C5 .052(3) .037(3) .043(3) -.009(2) -.003(2) .004(2)
C4 .065(4) .062(4) .058(4) -.028(3) -.013(3) .006(3)
C3 .107(6) .073(5) .064(4) -.045(5) -.018(4) -.002(4)
C11 .041(3) .080(5) .088(4) .015(3) -.006(3) -.045(4)
C2 .132(7) .070(5) .053(4) -.034(5) -.002(4) -.016(3)

loop_
_atom_type_symbol
_atom_type_description
_atom_type_scat_dispersion_real
_atom_type_scat_dispersion_imag
_atom_type_scat_source
Br Br -.2901 2.4595 'International Tables Vol C Tables 4.2.6.8 and 6.1.1.4'
F F .0171 .0103 'International Tables Vol C Tables 4.2.6.8 and 6.1.1.4'
O O .0106 .0060 'International Tables Vol C Tables 4.2.6.8 and 6.1.1.4'
N N .0061 .0033 'International Tables Vol C Tables 4.2.6.8 and 6.1.1.4'
C C .0033 .0016 'International Tables Vol C Tables 4.2.6.8 and 6.1.1.4'
H H .0000 .0000 'International Tables Vol C Tables 4.2.6.8 and 6.1.1.4'

loop_
_geom_angle_atom_site_label_1
_geom_angle_atom_site_label_2
_geom_angle_atom_site_label_3
_geom_angle_site_symmetry_1
_geom_angle_site_symmetry_3
_geom_angle
_geom_angle_publ_flag
HN1 Br HN2 1_655 . 134.8(16) n
HN1 Br N1 1_655 1_655 1.9(12) n
HN2 Br N1 . 1_655 136.2(11) n
HN1 Br N2 1_655 . 136.2(12) n
HN2 Br N2 . . 9.1(11) n
N1 Br N2 1_655 . 137.33(11) n
C9 N1 C10 . . 111.7(4) n
C9 N1 HN1 . . 124(4) n
C10 N1 HN1 . . 124(4) n
C9 N2 C11 . . 110.9(4) n
C9 N2 Br . . 128.1(3) n
C11 N2 Br . . 113.3(3) n
C9 N2 HN2 . . 121(3) n
C11 N2 HN2 . . 128(3) n
Br N2 HN2 . . 26(3) n
N1 C9 N2 . . 112.6(4) n
N1 C9 C8 . . 123.4(4) n
N2 C9 C8 . . 123.9(4) n
C6 O1 C7 . . 114.9(4) n
O1 C7 C8 . . 111.6(4) n
O1 C7 H7A . . 109.3 n
C8 C7 H7A . . 109.3 n
O1 C7 H7B . . 109.3 n
C8 C7 H7B . . 109.3 n
H7A C7 H7B . . 108.0 n
O1 C6 C5 . . 123.8(4) n
O1 C6 C1 . . 120.1(5) n
C5 C6 C1 . . 116.1(6) n
N1 C10 C11 . . 101.8(4) n
N1 C10 H10A . . 111.4 n
C11 C10 H10A . . 111.4 n
N1 C10 H10B . . 111.4 n
C11 C10 H10B . . 111.4 n
H10A C10 H10B . . 109.3 n
C5 O2 C8 . . 113.3(4) n
C8 O3 C12 . . 115.8(4) n
O3 C8 O2 . . 111.8(4) n
O3 C8 C9 . . 111.4(3) n
O2 C8 C9 . . 104.6(4) n
O3 C8 C7 . . 107.7(4) n
O2 C8 C7 . . 109.6(4) n
C9 C8 C7 . . 111.7(4) n
F C1 C2 . . 121.0(5) n
F C1 C6 . . 116.5(6) n
C2 C1 C6 . . 122.5(6) n
O3 C12 H12A . . 109.5 n
O3 C12 H12B . . 109.5 n
H12A C12 H12B . . 109.5 n
O3 C12 H12C . . 109.5 n
H12A C12 H12C . . 109.5 n
H12B C12 H12C . . 109.5 n
C4 C5 O2 . . 117.8(5) n
C4 C5 C6 . . 122.3(5) n
O2 C5 C6 . . 119.8(5) n
C3 C4 C5 . . 118.7(6) n
C3 C4 H4 . . 120.6 n
C5 C4 H4 . . 120.6 n
C2 C3 C4 . . 121.2(6) n
C2 C3 H3 . . 119.4 n
C4 C3 H3 . . 119.4 n
N2 C11 C10 . . 102.7(4) n
N2 C11 H11A . . 111.2 n
C10 C11 H11A . . 111.2 n
N2 C11 H11B . . 111.2 n
C10 C11 H11B . . 111.2 n
H11A C11 H11B . . 109.1 n
C1 C2 C3 . . 119.1(6) n
C1 C2 H2 . . 120.5 n
C3 C2 H2 . . 120.5 n

loop_
_geom_bond_atom_site_label_1
_geom_bond_atom_site_label_2
_geom_bond_site_symmetry_2
_geom_bond_distance
_geom_bond_publ_flag
Br HN1 1_655 2.47(5) n
Br HN2 . 2.52(5) n
Br N1 1_655 3.240(4) y
Br N2 . 3.302(4) y
N1 C9 . 1.292(6) y
N1 C10 . 1.465(7) y
N1 HN1 . .78(5) y
N2 C9 . 1.308(6) y
N2 C11 . 1.458(7) y
N2 HN2 . .91(5) y
C9 C8 . 1.506(6) y
O1 C6 . 1.350(7) y
O1 C7 . 1.412(6) y
C7 C8 . 1.513(6) y
C7 H7A . .9700 n
C7 H7B . .9700 n
C6 C5 . 1.391(8) y
C6 C1 . 1.397(7) y
C10 C11 . 1.539(7) y
C10 H10A . .9700 n
C10 H10B . .9700 n
O2 C5 . 1.379(6) y
O2 C8 . 1.420(5) y
O3 C8 . 1.387(5) y
O3 C12 . 1.438(6) y
F C1 . 1.350(7) y
C1 C2 . 1.358(9) y
C12 H12A . .9600 n
C12 H12B . .9600 n
C12 H12C . .9600 n
C5 C4 . 1.373(8) y
C4 C3 . 1.371(8) y
C4 H4 . .9300 n
C3 C2 . 1.371(10) y
C3 H3 . .9300 n
C11 H11A . .9700 n
C11 H11B . .9700 n
C2 H2 . .9300 n

loop_
_geom_hbond_atom_site_label_D
_geom_hbond_atom_site_label_H
_geom_hbond_atom_site_label_A
_geom_hbond_site_symmetry_A
_geom_hbond_distance_DH
_geom_hbond_distance_HA
_geom_hbond_distance_DA
_geom_hbond_angle_DHA
_geom_hbond_publ_flag
N1 HN1 Br 1_455 .77(5) 2.47(5) 3.240(4) 172(5) y
N2 HN2 Br . .91(5) 2.52(5) 3.302(4) 145(4) y
